data_7249169
loop_
_publ_author_name
'Wang, Zhongjie'
'He, Yu'
'Wang, Fang'
'Wang, Yan'
'Luo, Hui'
'Wu, Jianglong'
'Yang, Jinhui'

_publ_section_title
;
 Green and efficient synthesis of dibenzyl cyanamides and ureas with
 cyanamide as a block.
;
_journal_issue 33
_journal_name_full 'RSC advances'
_journal_page_first 23693
_journal_page_last 23698
_journal_paper_doi 10.1039/d4ra04286g
_journal_volume 14
_journal_year 2024
_chemical_formula_sum 'C15 H12 N4 O4'
_chemical_formula_weight 312.29
_space_group_crystal_system monoclinic
_space_group_IT_number 14
_space_group_name_Hall '-P 2yn'
_space_group_name_H-M_alt 'P 1 21/n 1'
_atom_sites_solution_hydrogens geom
_audit_creation_method SHELXL-2014/7
_audit_update_record
;
2024-01-10 deposited with the CCDC.	2024-07-16 downloaded from the CCDC.
;
_cell_angle_alpha 90
_cell_angle_beta 100.927(2)
_cell_angle_gamma 90
_cell_formula_units_Z 4
_cell_length_a 9.0138(8)
_cell_length_b 13.9046(14)
_cell_length_c 11.9428(13)
_cell_measurement_reflns_used 1758
_cell_measurement_temperature 296(2)
_cell_measurement_theta_max 24.04
_cell_measurement_theta_min 2.61
_cell_volume 1469.7(3)
_computing_structure_refinement 'SHELXL-2014/7 (Sheldrick, 2014)'
_diffrn_ambient_temperature 296(2)
_diffrn_measured_fraction_theta_full 0.986
_diffrn_measured_fraction_theta_max 0.986
_diffrn_measurement_device_type ccd
_diffrn_radiation_type MoK\a
_diffrn_radiation_wavelength 0.71073
_diffrn_reflns_av_R_equivalents 0.0785
_diffrn_reflns_av_unetI/netI 0.0822
_diffrn_reflns_Laue_measured_fraction_full 0.986
_diffrn_reflns_Laue_measured_fraction_max 0.986
_diffrn_reflns_limit_h_max 9
_diffrn_reflns_limit_h_min -10
_diffrn_reflns_limit_k_max 15
_diffrn_reflns_limit_k_min -16
_diffrn_reflns_limit_l_max 14
_diffrn_reflns_limit_l_min -12
_diffrn_reflns_number 12587
_diffrn_reflns_point_group_measured_fraction_full 0.986
_diffrn_reflns_point_group_measured_fraction_max 0.986
_diffrn_reflns_theta_full 25.118
_diffrn_reflns_theta_max 25.118
_diffrn_reflns_theta_min 2.728
_exptl_absorpt_coefficient_mu 0.106
_exptl_absorpt_correction_type multi-scan
_exptl_absorpt_process_details sadabs
_exptl_crystal_colour colorless
_exptl_crystal_density_diffrn 1.411
_exptl_crystal_description block
_exptl_crystal_F_000 648
_exptl_crystal_size_max 0.220
_exptl_crystal_size_mid 0.200
_exptl_crystal_size_min 0.180
_exptl_transmission_factor_max 0.864
_exptl_transmission_factor_min 0.864
_refine_diff_density_max 0.184
_refine_diff_density_min -0.213
_refine_diff_density_rms 0.049
_refine_ls_extinction_method none
_refine_ls_goodness_of_fit_ref 0.991
_refine_ls_hydrogen_treatment constr
_refine_ls_matrix_type full
_refine_ls_number_parameters 208
_refine_ls_number_reflns 2587
_refine_ls_number_restraints 0
_refine_ls_restrained_S_all 0.991
_refine_ls_R_factor_all 0.1639
_refine_ls_R_factor_gt 0.0638
_refine_ls_shift/su_max 0.000
_refine_ls_shift/su_mean 0.000
_refine_ls_structure_factor_coef Fsqd
_refine_ls_weighting_details 'w=1/[\s^2^(Fo^2^)+(0.0705P)^2^+0.3746P] where P=(Fo^2^+2Fc^2^)/3'
_refine_ls_weighting_scheme calc
_refine_ls_wR_factor_gt 0.1276
_refine_ls_wR_factor_ref 0.1693
_reflns_Friedel_coverage 0.000
_reflns_number_gt 1227
_reflns_number_total 2587
_reflns_threshold_expression 'I > 2\s(I)'
_cod_data_source_file d4ra04286g2.cif
_cod_data_source_block 1_a_CCDC1
_cod_original_sg_symbol_H-M 'P 21/n'
_cod_database_code 7249169
_shelx_shelxl_version_number 2014/7
_shelx_space_group_comment
;
The symmetry employed for this shelxl refinement is uniquely defined
by the following loop, which should always be used as a source of
symmetry information in preference to the above space-group names.
They are only intended as comments.
;
_shelx_estimated_absorpt_t_min 0.977
_shelx_estimated_absorpt_t_max 0.981

loop_
_space_group_symop_operation_xyz
'x, y, z'
'-x+1/2, y+1/2, -z+1/2'
'-x, -y, -z'
'x-1/2, -y-1/2, z-1/2'

loop_
_atom_site_label
_atom_site_type_symbol
_atom_site_fract_x
_atom_site_fract_y
_atom_site_fract_z
_atom_site_U_iso_or_equiv
_atom_site_adp_type
_atom_site_occupancy
_atom_site_site_symmetry_order
_atom_site_calc_flag
_atom_site_refinement_flags_posn
_atom_site_refinement_flags_adp
_atom_site_refinement_flags_occupancy
_atom_site_disorder_assembly
_atom_site_disorder_group
C1 C 0.7398(4) 0.6991(2) 0.2356(3) 0.0530(9) Uani 1 1 d . . . . .
C3 C 0.5890(4) 0.5655(2) 0.1626(3) 0.0529(9) Uani 1 1 d . . . . .
H3 H 0.5642 0.5171 0.1085 0.064 Uiso 1 1 calc R U . . .
C4 C 0.5108(3) 0.5733(2) 0.2512(3) 0.0432(8) Uani 1 1 d . . . . .
C5 C 0.5492(4) 0.6464(2) 0.3307(3) 0.0515(9) Uani 1 1 d . . . . .
H5 H 0.4963 0.6525 0.3901 0.062 Uiso 1 1 calc R U . . .
C6 C 0.6640(4) 0.7099(2) 0.3234(3) 0.0530(9) Uani 1 1 d . . . . .
H6 H 0.6892 0.7587 0.3768 0.064 Uiso 1 1 calc R U . . .
C7 C 0.3925(3) 0.5020(2) 0.2685(3) 0.0532(9) Uani 1 1 d . . . . .
H7A H 0.4418 0.4459 0.3069 0.064 Uiso 1 1 calc R U . . .
H7B H 0.3304 0.5303 0.3179 0.064 Uiso 1 1 calc R U . . .
C8 C 0.2260(4) 0.5396(3) 0.0927(3) 0.0577(10) Uani 1 1 d . . . . .
C9 C 0.2097(4) 0.3815(2) 0.1694(3) 0.0558(9) Uani 1 1 d . . . . .
H9A H 0.2807 0.3286 0.1847 0.067 Uiso 1 1 calc R U . . .
H9B H 0.1443 0.3694 0.0964 0.067 Uiso 1 1 calc R U . . .
C10 C 0.1151(3) 0.3840(2) 0.2609(3) 0.0451(8) Uani 1 1 d . . . . .
C11 C -0.0021(4) 0.4499(2) 0.2554(3) 0.0515(9) Uani 1 1 d . . . . .
H11 H -0.0208 0.4935 0.1954 0.062 Uiso 1 1 calc R U . . .
C12 C -0.0905(4) 0.4517(2) 0.3369(3) 0.0525(9) Uani 1 1 d . . . . .
H12 H -0.1685 0.4961 0.3328 0.063 Uiso 1 1 calc R U . . .
C13 C -0.0614(4) 0.3863(3) 0.4253(3) 0.0516(9) Uani 1 1 d . . . . .
C14 C 0.0536(4) 0.3207(3) 0.4339(3) 0.0568(10) Uani 1 1 d . . . . .
H14 H 0.0714 0.2771 0.4939 0.068 Uiso 1 1 calc R U . . .
C15 C 0.1424(4) 0.3207(2) 0.3518(3) 0.0548(9) Uani 1 1 d . . . . .
H15 H 0.2221 0.2773 0.3577 0.066 Uiso 1 1 calc R U . . .
C2N C 0.7040(4) 0.6293(3) 0.1538(3) 0.0575(10) Uani 1 1 d . . . . .
H2N H 0.7560 0.6250 0.0937 0.069 Uiso 1 1 calc R U . . .
N1 N 0.2943(3) 0.47138(19) 0.1618(2) 0.0490(7) Uani 1 1 d . . . . .
N2 N 0.1717(4) 0.5977(3) 0.0301(3) 0.0934(13) Uani 1 1 d . . . . .
N3 N 0.8651(4) 0.7656(3) 0.2279(4) 0.0736(10) Uani 1 1 d . . . . .
N4 N -0.1607(4) 0.3866(3) 0.5099(3) 0.0685(9) Uani 1 1 d . . . . .
O1 O 0.9001(3) 0.8250(2) 0.3036(3) 0.0956(11) Uani 1 1 d . . . . .
O2 O 0.9279(4) 0.7580(2) 0.1468(3) 0.1129(13) Uani 1 1 d . . . . .
O3 O -0.2684(4) 0.4407(3) 0.4937(3) 0.0969(10) Uani 1 1 d . . . . .
O4 O -0.1287(4) 0.3347(2) 0.5926(3) 0.1034(11) Uani 1 1 d . . . . .

loop_
_atom_site_aniso_label
_atom_site_aniso_U_11
_atom_site_aniso_U_22
_atom_site_aniso_U_33
_atom_site_aniso_U_23
_atom_site_aniso_U_13
_atom_site_aniso_U_12
C1 0.042(2) 0.050(2) 0.064(2) 0.0123(19) 0.0029(19) 0.0016(18)
C3 0.056(2) 0.054(2) 0.049(2) -0.0045(16) 0.0122(19) -0.0011(19)
C4 0.0381(18) 0.046(2) 0.0443(19) -0.0007(16) 0.0046(16) 0.0036(16)
C5 0.045(2) 0.057(2) 0.051(2) -0.0017(18) 0.0059(17) 0.0053(19)
C6 0.048(2) 0.048(2) 0.058(2) -0.0067(17) -0.0028(18) 0.0039(19)
C7 0.051(2) 0.060(2) 0.048(2) -0.0007(17) 0.0071(17) -0.0050(19)
C8 0.060(2) 0.062(3) 0.051(2) -0.008(2) 0.0094(19) -0.009(2)
C9 0.057(2) 0.048(2) 0.064(2) -0.0101(18) 0.0168(19) -0.0053(18)
C10 0.043(2) 0.043(2) 0.046(2) -0.0027(16) 0.0021(16) -0.0077(17)
C11 0.054(2) 0.050(2) 0.051(2) 0.0107(16) 0.0113(18) 0.0067(18)
C12 0.047(2) 0.055(2) 0.056(2) 0.0022(18) 0.0117(19) 0.0044(17)
C13 0.051(2) 0.059(2) 0.044(2) -0.0058(18) 0.0061(17) -0.015(2)
C14 0.060(2) 0.057(2) 0.049(2) 0.0080(18) -0.0005(19) -0.006(2)
C15 0.046(2) 0.047(2) 0.066(3) -0.0011(19) -0.0026(19) 0.0019(17)
C2N 0.053(2) 0.065(3) 0.057(2) 0.011(2) 0.0170(18) 0.006(2)
N1 0.0499(17) 0.0475(18) 0.0496(17) -0.0028(14) 0.0094(14) -0.0040(14)
N2 0.109(3) 0.083(3) 0.078(3) 0.017(2) -0.009(2) -0.004(2)
N3 0.052(2) 0.067(3) 0.097(3) 0.024(2) 0.003(2) -0.0049(19)
N4 0.077(3) 0.077(3) 0.054(2) -0.0057(19) 0.018(2) -0.016(2)
O1 0.079(2) 0.069(2) 0.131(3) -0.003(2) 0.0017(19) -0.0221(16)
O2 0.101(3) 0.132(3) 0.116(3) 0.011(2) 0.047(2) -0.043(2)
O3 0.091(2) 0.127(3) 0.083(2) 0.0032(19) 0.0410(18) 0.017(2)
O4 0.136(3) 0.107(3) 0.074(2) 0.0274(19) 0.0377(19) -0.005(2)

loop_
_atom_type_symbol
_atom_type_description
_atom_type_scat_dispersion_real
_atom_type_scat_dispersion_imag
_atom_type_scat_source
C C 0.0033 0.0016 'International Tables Vol C Tables 4.2.6.8 and 6.1.1.4'
H H 0.0000 0.0000 'International Tables Vol C Tables 4.2.6.8 and 6.1.1.4'
N N 0.0061 0.0033 'International Tables Vol C Tables 4.2.6.8 and 6.1.1.4'
O O 0.0106 0.0060 'International Tables Vol C Tables 4.2.6.8 and 6.1.1.4'

loop_
_geom_angle_atom_site_label_1
_geom_angle_atom_site_label_2
_geom_angle_atom_site_label_3
_geom_angle
_geom_angle_site_symmetry_1
_geom_angle_site_symmetry_3
_geom_angle_publ_flag
C6 C1 C2N 122.7(3) . . ?
C6 C1 N3 118.7(4) . . ?
C2N C1 N3 118.6(4) . . ?
C2N C3 C4 120.4(3) . . ?
C2N C3 H3 119.8 . . ?
C4 C3 H3 119.8 . . ?
C3 C4 C5 118.9(3) . . ?
C3 C4 C7 122.2(3) . . ?
C5 C4 C7 118.8(3) . . ?
C6 C5 C4 121.3(3) . . ?
C6 C5 H5 119.4 . . ?
C4 C5 H5 119.4 . . ?
C1 C6 C5 118.1(3) . . ?
C1 C6 H6 120.9 . . ?
C5 C6 H6 120.9 . . ?
N1 C7 C4 113.6(3) . . ?
N1 C7 H7A 108.9 . . ?
C4 C7 H7A 108.9 . . ?
N1 C7 H7B 108.9 . . ?
C4 C7 H7B 108.9 . . ?
H7A C7 H7B 107.7 . . ?
N2 C8 N1 176.9(4) . . ?
N1 C9 C10 113.2(3) . . ?
N1 C9 H9A 108.9 . . ?
C10 C9 H9A 108.9 . . ?
N1 C9 H9B 108.9 . . ?
C10 C9 H9B 108.9 . . ?
H9A C9 H9B 107.7 . . ?
C15 C10 C11 118.5(3) . . ?
C15 C10 C9 120.8(3) . . ?
C11 C10 C9 120.6(3) . . ?
C12 C11 C10 121.1(3) . . ?
C12 C11 H11 119.4 . . ?
C10 C11 H11 119.4 . . ?
C11 C12 C13 118.7(3) . . ?
C11 C12 H12 120.7 . . ?
C13 C12 H12 120.7 . . ?
C14 C13 C12 121.8(3) . . ?
C14 C13 N4 120.1(3) . . ?
C12 C13 N4 118.1(3) . . ?
C13 C14 C15 118.7(3) . . ?
C13 C14 H14 120.6 . . ?
C15 C14 H14 120.6 . . ?
C14 C15 C10 121.1(3) . . ?
C14 C15 H15 119.4 . . ?
C10 C15 H15 119.4 . . ?
C1 C2N C3 118.6(3) . . ?
C1 C2N H2N 120.7 . . ?
C3 C2N H2N 120.7 . . ?
C8 N1 C7 117.6(3) . . ?
C8 N1 C9 117.3(3) . . ?
C7 N1 C9 115.2(3) . . ?
O2 N3 O1 123.7(4) . . ?
O2 N3 C1 118.2(4) . . ?
O1 N3 C1 118.1(4) . . ?
O3 N4 O4 123.9(4) . . ?
O3 N4 C13 117.7(3) . . ?
O4 N4 C13 118.4(4) . . ?

loop_
_geom_bond_atom_site_label_1
_geom_bond_atom_site_label_2
_geom_bond_distance
_geom_bond_site_symmetry_2
_geom_bond_publ_flag
C1 C6 1.364(4) . ?
C1 C2N 1.371(5) . ?
C1 N3 1.476(5) . ?
C3 C2N 1.383(5) . ?
C3 C4 1.383(4) . ?
C3 H3 0.9300 . ?
C4 C5 1.389(4) . ?
C4 C7 1.498(4) . ?
C5 C6 1.375(4) . ?
C5 H5 0.9300 . ?
C6 H6 0.9300 . ?
C7 N1 1.470(4) . ?
C7 H7A 0.9700 . ?
C7 H7B 0.9700 . ?
C8 N2 1.145(5) . ?
C8 N1 1.329(5) . ?
C9 N1 1.475(4) . ?
C9 C10 1.509(4) . ?
C9 H9A 0.9700 . ?
C9 H9B 0.9700 . ?
C10 C15 1.384(4) . ?
C10 C11 1.390(4) . ?
C11 C12 1.370(4) . ?
C11 H11 0.9300 . ?
C12 C13 1.380(4) . ?
C12 H12 0.9300 . ?
C13 C14 1.370(5) . ?
C13 N4 1.471(4) . ?
C14 C15 1.378(5) . ?
C14 H14 0.9300 . ?
C15 H15 0.9300 . ?
C2N H2N 0.9300 . ?
N3 O2 1.216(4) . ?
N3 O1 1.220(4) . ?
N4 O3 1.214(4) . ?
N4 O4 1.213(4) . ?

loop_
_geom_torsion_atom_site_label_1
_geom_torsion_atom_site_label_2
_geom_torsion_atom_site_label_3
_geom_torsion_atom_site_label_4
_geom_torsion
_geom_torsion_site_symmetry_1
_geom_torsion_site_symmetry_2
_geom_torsion_site_symmetry_3
_geom_torsion_site_symmetry_4
_geom_torsion_publ_flag
C2N C3 C4 C5 0.3(5) . . . . ?
C2N C3 C4 C7 -175.9(3) . . . . ?
C3 C4 C5 C6 -0.8(5) . . . . ?
C7 C4 C5 C6 175.6(3) . . . . ?
C2N C1 C6 C5 1.4(5) . . . . ?
N3 C1 C6 C5 -178.9(3) . . . . ?
C4 C5 C6 C1 -0.1(5) . . . . ?
C3 C4 C7 N1 -40.6(4) . . . . ?
C5 C4 C7 N1 143.2(3) . . . . ?
N1 C9 C10 C15 -117.8(3) . . . . ?
N1 C9 C10 C11 62.5(4) . . . . ?
C15 C10 C11 C12 -0.9(5) . . . . ?
C9 C10 C11 C12 178.8(3) . . . . ?
C10 C11 C12 C13 -0.1(5) . . . . ?
C11 C12 C13 C14 0.5(5) . . . . ?
C11 C12 C13 N4 -177.8(3) . . . . ?
C12 C13 C14 C15 0.2(5) . . . . ?
N4 C13 C14 C15 178.5(3) . . . . ?
C13 C14 C15 C10 -1.3(5) . . . . ?
C11 C10 C15 C14 1.7(5) . . . . ?
C9 C10 C15 C14 -178.1(3) . . . . ?
C6 C1 C2N C3 -1.9(5) . . . . ?
N3 C1 C2N C3 178.5(3) . . . . ?
C4 C3 C2N C1 1.0(5) . . . . ?
C4 C7 N1 C8 -53.4(4) . . . . ?
C4 C7 N1 C9 161.8(3) . . . . ?
C10 C9 N1 C8 -89.5(4) . . . . ?
C10 C9 N1 C7 55.4(4) . . . . ?
C6 C1 N3 O2 -177.0(3) . . . . ?
C2N C1 N3 O2 2.7(5) . . . . ?
C6 C1 N3 O1 3.2(5) . . . . ?
C2N C1 N3 O1 -177.1(3) . . . . ?
C14 C13 N4 O3 -174.1(3) . . . . ?
C12 C13 N4 O3 4.2(5) . . . . ?
C14 C13 N4 O4 7.4(5) . . . . ?
C12 C13 N4 O4 -174.2(3) . . . . ?
